data_1530592
loop_
_publ_author_name
'Pinsker, Z.G.'
'Khitrova, V.I.'

_publ_section_title
;
 The structural analysis of some quaternary alloys Tl-Sb-As-Se
;
_journal_name_full Kristallografiya
_journal_page_first 300
_journal_page_last 305
_journal_volume 1
_journal_year 1956
_chemical_formula_sum 'As1.5 Sb0.5 Se4 Tl2'
_chemical_name_systematic 'Tl2 (Sb0.5 As1.5) Se4'
_space_group_IT_number 53
_symmetry_space_group_name_Hall '-P 2ac 2'
_symmetry_space_group_name_H-M 'P m n a'
_cell_angle_alpha 90
_cell_angle_beta 90
_cell_angle_gamma 90
_cell_formula_units_Z 1
_cell_length_a 3.99
_cell_length_b 4.43
_cell_length_c 11.55
_cell_volume 204.154
_citation_journal_id_ASTM KRISAJ
_cod_data_source_file Pinsker_KRISAJ_1956_1509.cif
_cod_data_source_block As1.5Sb0.5Se4Tl2
_cod_original_cell_volume 204.1543
_cod_database_code 1530592

loop_
_symmetry_equiv_pos_as_xyz
x,y,z
-x+1/2,-y,z+1/2
x,-y,-z
-x+1/2,y,-z+1/2
-x,-y,-z
x-1/2,y,-z-1/2
-x,y,z
x-1/2,-y,z-1/2

loop_
_atom_site_label
_atom_site_type_symbol
_atom_site_fract_x
_atom_site_fract_y
_atom_site_fract_z
_atom_site_occupancy
_atom_site_U_iso_or_equiv
Se1 Se-2 0 0.5 0.266 1 0.0
Tl1 Tl+1 0.5 0.5 0 1 0.0
Sb1 Sb+3 0 0 0 0.25 0.0
As1 As+3 0 0 0 0.75 0.0
